data_7018047
loop_
_publ_author_name
'Crosbie, Elaine'
'Kennedy, Alan R.'
'Mulvey, Robert E.'
'Robertson, Stuart D.'

_publ_section_title
;
 After-effects of lithium-mediated alumination of 3-iodoanisole: isolation
 of molecular salt elimination and trapped-benzyne products.
;
_journal_issue 6
_journal_name_full 'Dalton transactions (Cambridge, England : 2003)'
_journal_page_first 1832
_journal_page_last 1839
_journal_paper_doi 10.1039/c2dt11893a
_journal_volume 41
_journal_year 2012
_chemical_formula_moiety 'C27 H20 O2'
_chemical_formula_sum 'C27 H20 O2'
_chemical_formula_weight 376.43
_chemical_name_systematic
;
?
;
_space_group_IT_number 14
_symmetry_cell_setting monoclinic
_symmetry_space_group_name_Hall '-P 2yn'
_symmetry_space_group_name_H-M 'P 1 21/n 1'
_atom_sites_solution_hydrogens geom
_atom_sites_solution_primary direct
_atom_sites_solution_secondary difmap
_audit_creation_method SHELXL-97
_cell_angle_alpha 90.00
_cell_angle_beta 110.652(3)
_cell_angle_gamma 90.00
_cell_formula_units_Z 4
_cell_length_a 10.7897(3)
_cell_length_b 17.0361(4)
_cell_length_c 11.4052(3)
_cell_measurement_reflns_used 4257
_cell_measurement_temperature 123(2)
_cell_measurement_theta_max 29.4612
_cell_measurement_theta_min 3.1226
_cell_volume 1961.72(10)
_computing_cell_refinement
;
CrysAlisPro, Oxford Diffraction Ltd.,
Version 1.171.34.40 (release 27-08-2010 CrysAlis171 .NET)
(compiled Aug 27 2010,11:50:40)
;
_computing_data_collection
;
CrysAlisPro, Oxford Diffraction Ltd.,
Version 1.171.34.40 (release 27-08-2010 CrysAlis171 .NET)
(compiled Aug 27 2010,11:50:40)
;
_computing_data_reduction
;
CrysAlisPro, Oxford Diffraction Ltd.,
Version 1.171.34.40 (release 27-08-2010 CrysAlis171 .NET)
(compiled Aug 27 2010,11:50:40)
;
_computing_structure_refinement 'SHELXL-97 (Sheldrick, 1997)'
_computing_structure_solution 'SHELXS-97 (Sheldrick, 1990)'
_diffrn_ambient_temperature 123(2)
_diffrn_measured_fraction_theta_full 0.990
_diffrn_measured_fraction_theta_max 0.876
_diffrn_measurement_device_type 'Xcalibur, Eos'
_diffrn_radiation_monochromator graphite
_diffrn_radiation_source 'fine-focus sealed tube'
_diffrn_radiation_type MoK\a
_diffrn_radiation_wavelength 0.71073
_diffrn_reflns_av_R_equivalents 0.0217
_diffrn_reflns_av_sigmaI/netI 0.0432
_diffrn_reflns_limit_h_max 14
_diffrn_reflns_limit_h_min -13
_diffrn_reflns_limit_k_max 20
_diffrn_reflns_limit_k_min -23
_diffrn_reflns_limit_l_max 15
_diffrn_reflns_limit_l_min -14
_diffrn_reflns_number 9138
_diffrn_reflns_theta_full 27.50
_diffrn_reflns_theta_max 29.53
_diffrn_reflns_theta_min 3.13
_exptl_absorpt_coefficient_mu 0.079
_exptl_absorpt_correction_T_max 1.00000
_exptl_absorpt_correction_T_min 0.97300
_exptl_absorpt_correction_type multi-scan
_exptl_absorpt_process_details
;
CrysAlisPro, Oxford Diffraction Ltd.,
Version 1.171.34.40 (release 27-08-2010 CrysAlis171 .NET)
(compiled Aug 27 2010,11:50:40)
Empirical absorption correction using spherical harmonics,
implemented in SCALE3 ABSPACK scaling algorithm.
;
_exptl_crystal_colour colourless
_exptl_crystal_density_diffrn 1.275
_exptl_crystal_density_method 'not measured'
_exptl_crystal_description block
_exptl_crystal_F_000 792
_exptl_crystal_size_max 0.18
_exptl_crystal_size_mid 0.18
_exptl_crystal_size_min 0.10
_refine_diff_density_max 0.327
_refine_diff_density_min -0.237
_refine_diff_density_rms 0.044
_refine_ls_extinction_method none
_refine_ls_goodness_of_fit_ref 1.017
_refine_ls_hydrogen_treatment refall
_refine_ls_matrix_type full
_refine_ls_number_parameters 342
_refine_ls_number_reflns 4795
_refine_ls_number_restraints 0
_refine_ls_restrained_S_all 1.017
_refine_ls_R_factor_all 0.0622
_refine_ls_R_factor_gt 0.0460
_refine_ls_shift/su_max 0.000
_refine_ls_shift/su_mean 0.000
_refine_ls_structure_factor_coef Fsqd
_refine_ls_weighting_details 'calc w=1/[\s^2^(Fo^2^)+(0.0397P)^2^+0.5957P] where P=(Fo^2^+2Fc^2^)/3'
_refine_ls_weighting_scheme calc
_refine_ls_wR_factor_gt 0.0961
_refine_ls_wR_factor_ref 0.1044
_reflns_number_gt 3789
_reflns_number_total 4795
_reflns_threshold_expression >2sigma(I)
_cod_data_source_file c2dt11893a.txt
_cod_data_source_block srec1103
_cod_original_cell_volume 1961.72(9)
_cod_original_sg_symbol_H-M 'P 21/n'
_cod_database_code 7018047

loop_
_symmetry_equiv_pos_as_xyz
'x, y, z'
'-x+1/2, y+1/2, -z+1/2'
'-x, -y, -z'
'x-1/2, -y-1/2, z-1/2'

loop_
_atom_site_label
_atom_site_type_symbol
_atom_site_fract_x
_atom_site_fract_y
_atom_site_fract_z
_atom_site_U_iso_or_equiv
_atom_site_adp_type
_atom_site_occupancy
_atom_site_symmetry_multiplicity
_atom_site_calc_flag
C1 C 0.40735(15) 0.12172(10) 0.26133(13) 0.0254(3) Uani 1 1 d
H1A H 0.3770(15) 0.0639(11) 0.2499(15) 0.032(4) Uiso 1 1 d
H1B H 0.4430(16) 0.1383(10) 0.1923(16) 0.033(4) Uiso 1 1 d
H1C H 0.3304(17) 0.1557(11) 0.2625(16) 0.036(5) Uiso 1 1 d
O1 O 0.51706(9) 0.12970(6) 0.37689(8) 0.0232(2) Uani 1 1 d
C2 C 0.49497(12) 0.11192(8) 0.48371(12) 0.0173(3) Uani 1 1 d
C3 C 0.37799(13) 0.07826(8) 0.48874(13) 0.0198(3) Uani 1 1 d
H3 H 0.3047(16) 0.0668(9) 0.4094(15) 0.028(4) Uiso 1 1 d
C4 C 0.36783(13) 0.05865(8) 0.60267(13) 0.0209(3) Uani 1 1 d
H4 H 0.2832(15) 0.0340(9) 0.6031(14) 0.025(4) Uiso 1 1 d
C5 C 0.47187(13) 0.07094(8) 0.71601(13) 0.0185(3) Uani 1 1 d
H5 H 0.4664(14) 0.0568(9) 0.7971(14) 0.022(4) Uiso 1 1 d
C6 C 0.58462(12) 0.10591(8) 0.70964(12) 0.0169(3) Uani 1 1 d
C7 C 0.59590(12) 0.12784(8) 0.59667(12) 0.0167(3) Uani 1 1 d
C8 C 0.73558(12) 0.16318(8) 0.62974(12) 0.0176(3) Uani 1 1 d
C9 C 0.82927(12) 0.09245(8) 0.67192(12) 0.0185(3) Uani 1 1 d
C10 C 0.90637(13) 0.05055(9) 0.61954(13) 0.0228(3) Uani 1 1 d
H10 H 0.9134(14) 0.0676(9) 0.5358(14) 0.021(4) Uiso 1 1 d
C11 C 0.97371(14) -0.01581(10) 0.68388(14) 0.0272(3) Uani 1 1 d
H11 H 1.0304(17) -0.0433(11) 0.6496(16) 0.040(5) Uiso 1 1 d
C12 C 0.96215(14) -0.03973(9) 0.79554(14) 0.0258(3) Uani 1 1 d
H12 H 1.0083(16) -0.0866(10) 0.8389(16) 0.032(4) Uiso 1 1 d
C13 C 0.88218(13) 0.00225(9) 0.84734(13) 0.0210(3) Uani 1 1 d
H13 H 0.8733(14) -0.0149(9) 0.9251(14) 0.021(4) Uiso 1 1 d
C14 C 0.81801(12) 0.06816(8) 0.78507(12) 0.0177(3) Uani 1 1 d
C15 C 0.72019(12) 0.12595(8) 0.80951(12) 0.0171(3) Uani 1 1 d
C16 C 0.75461(13) 0.22673(8) 0.54673(12) 0.0188(3) Uani 1 1 d
C17 C 0.65158(14) 0.27942(9) 0.49307(13) 0.0230(3) Uani 1 1 d
H17 H 0.5689(15) 0.2732(9) 0.5094(14) 0.025(4) Uiso 1 1 d
C18 C 0.66503(15) 0.34049(9) 0.41846(14) 0.0268(3) Uani 1 1 d
H18 H 0.5927(17) 0.3785(11) 0.3803(16) 0.038(5) Uiso 1 1 d
C19 C 0.78283(15) 0.34921(9) 0.39601(14) 0.0269(3) Uani 1 1 d
H19 H 0.7904(16) 0.3899(10) 0.3412(16) 0.032(4) Uiso 1 1 d
C20 C 0.88656(14) 0.29781(9) 0.44987(13) 0.0263(3) Uani 1 1 d
H20 H 0.9682(16) 0.3036(10) 0.4360(14) 0.029(4) Uiso 1 1 d
C21 C 0.87331(13) 0.23686(9) 0.52583(13) 0.0226(3) Uani 1 1 d
H21 H 0.9479(16) 0.2003(10) 0.5657(15) 0.029(4) Uiso 1 1 d
C22 C 0.72678(12) 0.13909(8) 0.94155(12) 0.0180(3) Uani 1 1 d
C23 C 0.69333(13) 0.07891(9) 1.00806(13) 0.0199(3) Uani 1 1 d
H23 H 0.6682(14) 0.0269(10) 0.9685(14) 0.023(4) Uiso 1 1 d
C24 C 0.69417(13) 0.09223(9) 1.12854(13) 0.0228(3) Uani 1 1 d
H24 H 0.6712(15) 0.0505(10) 1.1732(15) 0.028(4) Uiso 1 1 d
C25 C 0.72970(14) 0.16502(10) 1.18446(13) 0.0271(3) Uani 1 1 d
H25 H 0.7294(16) 0.1745(10) 1.2685(16) 0.034(5) Uiso 1 1 d
C26 C 0.76621(16) 0.22425(10) 1.12011(14) 0.0293(3) Uani 1 1 d
H26 H 0.7908(18) 0.2751(11) 1.1553(17) 0.043(5) Uiso 1 1 d
C27 C 0.76403(14) 0.21171(9) 0.99879(13) 0.0236(3) Uani 1 1 d
H27 H 0.7865(15) 0.2539(10) 0.9515(15) 0.029(4) Uiso 1 1 d
O2 O 0.75179(9) 0.19599(6) 0.75361(8) 0.0181(2) Uani 1 1 d

loop_
_atom_site_aniso_label
_atom_site_aniso_U_11
_atom_site_aniso_U_22
_atom_site_aniso_U_33
_atom_site_aniso_U_23
_atom_site_aniso_U_13
_atom_site_aniso_U_12
C1 0.0280(7) 0.0271(8) 0.0164(7) 0.0007(6) 0.0020(6) 0.0015(6)
O1 0.0240(5) 0.0279(5) 0.0159(5) 0.0010(4) 0.0049(4) -0.0036(4)
C2 0.0195(6) 0.0150(6) 0.0170(6) 0.0003(5) 0.0060(5) 0.0009(5)
C3 0.0167(6) 0.0185(7) 0.0210(7) -0.0010(5) 0.0027(5) -0.0003(5)
C4 0.0164(6) 0.0204(7) 0.0267(7) -0.0012(6) 0.0088(5) -0.0016(5)
C5 0.0190(6) 0.0176(7) 0.0209(7) 0.0009(5) 0.0096(5) 0.0006(5)
C6 0.0178(6) 0.0149(6) 0.0174(6) -0.0010(5) 0.0054(5) 0.0009(5)
C7 0.0160(6) 0.0159(6) 0.0189(6) -0.0002(5) 0.0069(5) -0.0009(5)
C8 0.0180(6) 0.0210(7) 0.0147(6) -0.0030(5) 0.0068(5) -0.0029(5)
C9 0.0138(6) 0.0229(7) 0.0171(6) -0.0021(5) 0.0034(5) -0.0044(5)
C10 0.0186(6) 0.0320(8) 0.0186(6) -0.0032(6) 0.0075(5) -0.0021(6)
C11 0.0205(7) 0.0346(9) 0.0268(8) -0.0037(7) 0.0088(6) 0.0047(6)
C12 0.0188(7) 0.0301(8) 0.0251(7) 0.0000(6) 0.0037(6) 0.0047(6)
C13 0.0167(6) 0.0257(7) 0.0184(6) -0.0004(6) 0.0037(5) -0.0020(5)
C14 0.0123(6) 0.0232(7) 0.0169(6) -0.0032(5) 0.0043(5) -0.0040(5)
C15 0.0172(6) 0.0174(6) 0.0174(6) 0.0004(5) 0.0068(5) -0.0027(5)
C16 0.0206(6) 0.0212(7) 0.0144(6) -0.0036(5) 0.0058(5) -0.0068(5)
C17 0.0240(7) 0.0230(7) 0.0241(7) -0.0007(6) 0.0111(6) -0.0049(6)
C18 0.0312(8) 0.0224(7) 0.0271(7) 0.0012(6) 0.0107(6) -0.0022(6)
C19 0.0353(8) 0.0252(8) 0.0230(7) 0.0004(6) 0.0136(6) -0.0093(6)
C20 0.0255(7) 0.0330(8) 0.0235(7) -0.0035(6) 0.0127(6) -0.0112(6)
C21 0.0207(7) 0.0268(8) 0.0202(7) -0.0022(6) 0.0071(5) -0.0050(6)
C22 0.0152(6) 0.0224(7) 0.0167(6) -0.0007(5) 0.0058(5) -0.0004(5)
C23 0.0189(6) 0.0208(7) 0.0201(6) -0.0008(5) 0.0069(5) -0.0002(5)
C24 0.0223(7) 0.0277(8) 0.0197(7) 0.0043(6) 0.0090(5) -0.0006(6)
C25 0.0299(8) 0.0354(9) 0.0174(7) -0.0027(6) 0.0101(6) -0.0029(6)
C26 0.0392(9) 0.0271(8) 0.0223(7) -0.0071(6) 0.0118(6) -0.0088(7)
C27 0.0276(7) 0.0233(7) 0.0205(7) -0.0012(6) 0.0092(6) -0.0061(6)
O2 0.0218(5) 0.0194(5) 0.0149(4) -0.0016(4) 0.0086(4) -0.0053(4)

loop_
_atom_type_symbol
_atom_type_description
_atom_type_scat_dispersion_real
_atom_type_scat_dispersion_imag
_atom_type_scat_source
C C 0.0033 0.0016 'International Tables Vol C Tables 4.2.6.8 and 6.1.1.4'
H H 0.0000 0.0000 'International Tables Vol C Tables 4.2.6.8 and 6.1.1.4'
O O 0.0106 0.0060 'International Tables Vol C Tables 4.2.6.8 and 6.1.1.4'

loop_
_geom_angle_atom_site_label_1
_geom_angle_atom_site_label_2
_geom_angle_atom_site_label_3
_geom_angle
O1 C1 H1A 109.2(9)
O1 C1 H1B 105.5(9)
H1A C1 H1B 110.6(13)
O1 C1 H1C 110.3(10)
H1A C1 H1C 108.7(13)
H1B C1 H1C 112.5(14)
C2 O1 C1 117.06(11)
O1 C2 C7 117.45(12)
O1 C2 C3 124.95(12)
C7 C2 C3 117.60(12)
C4 C3 C2 120.44(12)
C4 C3 H3 120.6(9)
C2 C3 H3 118.9(9)
C3 C4 C5 121.94(13)
C3 C4 H4 118.6(9)
C5 C4 H4 119.5(9)
C6 C5 C4 116.87(13)
C6 C5 H5 120.4(9)
C4 C5 H5 122.8(9)
C5 C6 C7 122.21(12)
C5 C6 C15 132.94(12)
C7 C6 C15 104.79(11)
C6 C7 C2 120.79(12)
C6 C7 C8 106.04(10)
C2 C7 C8 133.03(12)
O2 C8 C16 109.61(11)
O2 C8 C9 98.92(9)
C16 C8 C9 122.84(11)
O2 C8 C7 99.11(10)
C16 C8 C7 117.87(11)
C9 C8 C7 104.40(11)
C10 C9 C14 120.44(13)
C10 C9 C8 134.39(13)
C14 C9 C8 105.01(11)
C9 C10 C11 118.03(14)
C9 C10 H10 120.6(9)
C11 C10 H10 121.3(9)
C12 C11 C10 121.36(14)
C12 C11 H11 120.7(11)
C10 C11 H11 117.9(11)
C11 C12 C13 120.42(14)
C11 C12 H12 120.7(10)
C13 C12 H12 118.8(10)
C14 C13 C12 118.08(13)
C14 C13 H13 121.6(9)
C12 C13 H13 120.3(9)
C13 C14 C9 121.66(13)
C13 C14 C15 132.85(12)
C9 C14 C15 105.40(11)
O2 C15 C22 112.57(11)
O2 C15 C14 99.46(10)
C22 C15 C14 119.01(11)
O2 C15 C6 99.58(9)
C22 C15 C6 118.13(11)
C14 C15 C6 104.90(10)
C17 C16 C21 118.99(13)
C17 C16 C8 118.52(12)
C21 C16 C8 122.43(12)
C18 C17 C16 120.98(13)
C18 C17 H17 119.9(9)
C16 C17 H17 119.1(9)
C17 C18 C19 119.64(14)
C17 C18 H18 121.7(10)
C19 C18 H18 118.7(10)
C20 C19 C18 119.99(14)
C20 C19 H19 120.5(10)
C18 C19 H19 119.5(10)
C19 C20 C21 120.29(14)
C19 C20 H20 120.7(10)
C21 C20 H20 119.0(10)
C20 C21 C16 120.09(14)
C20 C21 H21 120.6(9)
C16 C21 H21 119.3(9)
C27 C22 C23 119.04(13)
C27 C22 C15 120.53(12)
C23 C22 C15 120.41(12)
C24 C23 C22 120.30(13)
C24 C23 H23 120.2(9)
C22 C23 H23 119.5(9)
C25 C24 C23 120.38(14)
C25 C24 H24 120.1(10)
C23 C24 H24 119.5(10)
C26 C25 C24 119.52(14)
C26 C25 H25 120.1(11)
C24 C25 H25 120.3(11)
C25 C26 C27 120.46(14)
C25 C26 H26 121.9(11)
C27 C26 H26 117.6(11)
C22 C27 C26 120.27(14)
C22 C27 H27 118.8(10)
C26 C27 H27 121.0(10)
C15 O2 C8 98.21(9)

loop_
_geom_bond_atom_site_label_1
_geom_bond_atom_site_label_2
_geom_bond_distance
C1 O1 1.4339(16)
C1 H1A 1.032(18)
C1 H1B 1.030(18)
C1 H1C 1.016(18)
O1 C2 1.3557(16)
C2 C7 1.3890(17)
C2 C3 1.4058(19)
C3 C4 1.383(2)
C3 H3 0.989(16)
C4 C5 1.3969(19)
C4 H4 1.007(16)
C5 C6 1.3792(18)
C5 H5 0.977(15)
C6 C7 1.3875(18)
C6 C15 1.5422(17)
C7 C8 1.5411(17)
C8 O2 1.4712(15)
C8 C16 1.4992(19)
C8 C9 1.5369(19)
C9 C10 1.3818(19)
C9 C14 1.4007(19)
C10 C11 1.403(2)
C10 H10 1.027(15)
C11 C12 1.384(2)
C11 H11 0.956(19)
C12 C13 1.402(2)
C12 H12 0.978(17)
C13 C14 1.3775(19)
C13 H13 0.970(15)
C14 C15 1.5390(19)
C15 O2 1.4492(16)
C15 C22 1.4992(18)
C16 C17 1.392(2)
C16 C21 1.3937(19)
C17 C18 1.384(2)
C17 H17 0.979(16)
C18 C19 1.390(2)
C18 H18 0.989(18)
C19 C20 1.383(2)
C19 H19 0.957(18)
C20 C21 1.392(2)
C20 H20 0.954(16)
C21 H21 0.993(16)
C22 C27 1.3904(19)
C22 C23 1.396(2)
C23 C24 1.390(2)
C23 H23 0.988(16)
C24 C25 1.385(2)
C24 H24 0.956(17)
C25 C26 1.384(2)
C25 H25 0.973(17)
C26 C27 1.392(2)
C26 H26 0.952(19)
C27 H27 0.979(17)

loop_
_geom_torsion_atom_site_label_1
_geom_torsion_atom_site_label_2
_geom_torsion_atom_site_label_3
_geom_torsion_atom_site_label_4
_geom_torsion
C1 O1 C2 C7 -172.91(12)
C1 O1 C2 C3 7.42(19)
O1 C2 C3 C4 176.69(13)
C7 C2 C3 C4 -3.0(2)
C2 C3 C4 C5 -0.3(2)
C3 C4 C5 C6 1.9(2)
C4 C5 C6 C7 -0.3(2)
C4 C5 C6 C15 -176.89(13)
C5 C6 C7 C2 -3.0(2)
C15 C6 C7 C2 174.41(12)
C5 C6 C7 C8 -179.26(12)
C15 C6 C7 C8 -1.83(14)
O1 C2 C7 C6 -175.13(12)
C3 C2 C7 C6 4.56(19)
O1 C2 C7 C8 -0.1(2)
C3 C2 C7 C8 179.62(14)
C6 C7 C8 O2 -30.99(13)
C2 C7 C8 O2 153.42(14)
C6 C7 C8 C16 -148.98(12)
C2 C7 C8 C16 35.4(2)
C6 C7 C8 C9 70.74(13)
C2 C7 C8 C9 -104.85(16)
O2 C8 C9 C10 -150.97(14)
C16 C8 C9 C10 -30.6(2)
C7 C8 C9 C10 107.16(16)
O2 C8 C9 C14 33.80(12)
C16 C8 C9 C14 154.18(12)
C7 C8 C9 C14 -68.07(12)
C14 C9 C10 C11 -0.9(2)
C8 C9 C10 C11 -175.53(14)
C9 C10 C11 C12 1.0(2)
C10 C11 C12 C13 0.0(2)
C11 C12 C13 C14 -1.1(2)
C12 C13 C14 C9 1.21(19)
C12 C13 C14 C15 177.26(13)
C10 C9 C14 C13 -0.24(19)
C8 C9 C14 C13 175.81(12)
C10 C9 C14 C15 -177.23(12)
C8 C9 C14 C15 -1.18(13)
C13 C14 C15 O2 151.06(14)
C9 C14 C15 O2 -32.44(12)
C13 C14 C15 C22 28.6(2)
C9 C14 C15 C22 -154.93(11)
C13 C14 C15 C6 -106.30(16)
C9 C14 C15 C6 70.21(12)
C5 C6 C15 O2 -148.30(14)
C7 C6 C15 O2 34.68(13)
C5 C6 C15 C22 -26.2(2)
C7 C6 C15 C22 156.79(12)
C5 C6 C15 C14 109.15(16)
C7 C6 C15 C14 -67.87(13)
O2 C8 C16 C17 -77.65(14)
C9 C8 C16 C17 167.15(12)
C7 C8 C16 C17 34.60(18)
O2 C8 C16 C21 99.56(14)
C9 C8 C16 C21 -15.65(19)
C7 C8 C16 C21 -148.20(13)
C21 C16 C17 C18 0.9(2)
C8 C16 C17 C18 178.22(13)
C16 C17 C18 C19 0.4(2)
C17 C18 C19 C20 -1.1(2)
C18 C19 C20 C21 0.5(2)
C19 C20 C21 C16 0.8(2)
C17 C16 C21 C20 -1.5(2)
C8 C16 C21 C20 -178.71(13)
O2 C15 C22 C27 -1.85(17)
C14 C15 C22 C27 113.86(15)
C6 C15 C22 C27 -117.10(14)
O2 C15 C22 C23 177.04(11)
C14 C15 C22 C23 -67.25(16)
C6 C15 C22 C23 61.79(17)
C27 C22 C23 C24 1.6(2)
C15 C22 C23 C24 -177.30(12)
C22 C23 C24 C25 -0.8(2)
C23 C24 C25 C26 -0.9(2)
C24 C25 C26 C27 1.7(2)
C23 C22 C27 C26 -0.8(2)
C15 C22 C27 C26 178.11(13)
C25 C26 C27 C22 -0.9(2)
C22 C15 O2 C8 -179.72(10)
C14 C15 O2 C8 53.29(10)
C6 C15 O2 C8 -53.71(11)
C16 C8 O2 C15 176.30(10)
C9 C8 O2 C15 -54.01(10)
C7 C8 O2 C15 52.26(10)
